data_7209704
loop_
_publ_author_name
'Ding, Bin'
'Yang, Pan'
'Liu, Yuan Yuan'
'Wang, Ying'
'Du, Gui Xiang'

_publ_section_title
;
 Hydrothermal syntheses and characterization of a series of luminescent
 Cd(ii) frameworks with pyridine-based and benzene-based bis-triazole
 ligands
;
_journal_issue 13
_journal_name_full CrystEngComm
_journal_page_first 2490
_journal_paper_doi 10.1039/c3ce26998a
_journal_volume 15
_journal_year 2013
_chemical_formula_moiety 'C30 H24 Cd N18, 2(B F4)'
_chemical_formula_sum 'C30 H24 B2 Cd F8 N18'
_chemical_formula_weight 922.69
_chemical_name_systematic
;
?
;
_space_group_IT_number 193
_symmetry_cell_setting hexagonal
_symmetry_space_group_name_Hall '-P 6c 2'
_symmetry_space_group_name_H-M 'P 63/m c m'
_atom_sites_solution_hydrogens geom
_atom_sites_solution_primary direct
_atom_sites_solution_secondary difmap
_audit_creation_method SHELXL-97
_cell_angle_alpha 90.00
_cell_angle_beta 90.00
_cell_angle_gamma 120.00
_cell_formula_units_Z 2
_cell_length_a 16.210(4)
_cell_length_b 16.210(4)
_cell_length_c 8.070(4)
_cell_measurement_reflns_used 1456
_cell_measurement_temperature 173(2)
_cell_measurement_theta_max 18.45
_cell_measurement_theta_min 2.27
_cell_volume 1836.4(11)
_computing_structure_refinement 'SHELXL-97 (Sheldrick, 2008)'
_computing_structure_solution 'SHELXS-97 (Sheldrick, 2008)'
_diffrn_ambient_temperature 173(2)
_diffrn_measured_fraction_theta_full 0.999
_diffrn_measured_fraction_theta_max 0.999
_diffrn_radiation_monochromator graphite
_diffrn_radiation_source 'fine-focus sealed tube'
_diffrn_radiation_type MoK\a
_diffrn_radiation_wavelength 0.71073
_diffrn_reflns_av_R_equivalents 0.0789
_diffrn_reflns_av_sigmaI/netI 0.0581
_diffrn_reflns_limit_h_max 19
_diffrn_reflns_limit_h_min -10
_diffrn_reflns_limit_k_max 11
_diffrn_reflns_limit_k_min -19
_diffrn_reflns_limit_l_max 9
_diffrn_reflns_limit_l_min -7
_diffrn_reflns_number 4170
_diffrn_reflns_theta_full 25.97
_diffrn_reflns_theta_max 25.97
_diffrn_reflns_theta_min 1.45
_exptl_absorpt_coefficient_mu 0.688
_exptl_absorpt_correction_T_max 0.8862
_exptl_absorpt_correction_T_min 0.8468
_exptl_absorpt_correction_type multi-scan
_exptl_absorpt_process_details 'SADABS (Bruker, 2000)'
_exptl_crystal_colour colorless
_exptl_crystal_density_diffrn 1.669
_exptl_crystal_density_method 'not measured'
_exptl_crystal_description needle
_exptl_crystal_F_000 920
_exptl_crystal_size_max 0.25
_exptl_crystal_size_mid 0.20
_exptl_crystal_size_min 0.18
_refine_diff_density_max 1.347
_refine_diff_density_min -0.899
_refine_diff_density_rms 0.176
_refine_ls_extinction_method none
_refine_ls_goodness_of_fit_ref 1.099
_refine_ls_hydrogen_treatment constr
_refine_ls_matrix_type full
_refine_ls_number_parameters 43
_refine_ls_number_reflns 685
_refine_ls_number_restraints 19
_refine_ls_restrained_S_all 1.090
_refine_ls_R_factor_all 0.1273
_refine_ls_R_factor_gt 0.0897
_refine_ls_shift/su_max 0.000
_refine_ls_shift/su_mean 0.000
_refine_ls_structure_factor_coef Fsqd
_refine_ls_weighting_details 'calc w=1/[\s^2^(Fo^2^)+(0.1602P)^2^+22.0277P] where P=(Fo^2^+2Fc^2^)/3'
_refine_ls_weighting_scheme calc
_refine_ls_wR_factor_gt 0.2631
_refine_ls_wR_factor_ref 0.3056
_reflns_number_gt 448
_reflns_number_total 685
_reflns_threshold_expression >2sigma(I)
_cod_data_source_file c3ce26998a.txt
_cod_data_source_block 7
_cod_depositor_comments
;
The following automatic conversions were performed:

'_symmetry_cell_setting' value 'Hexagonal' changed to 'hexagonal'
according to /home/saulius/struct/CIF-dictionaries/cif_core.dic
dictionary named 'cif_core.dic' version 2.4.2 from 2011-04-26.

Automatic conversion script
Id: cif_fix_values 1891 2012-01-12 08:04:46Z andrius 
;
_cod_database_code 7209704

loop_
_symmetry_equiv_pos_as_xyz
'x, y, z'
'-y, x-y, z'
'-x+y, -x, z'
'-x, -y, z+1/2'
'y, -x+y, z+1/2'
'x-y, x, z+1/2'
'y, x, -z+1/2'
'x-y, -y, -z+1/2'
'-x, -x+y, -z+1/2'
'-y, -x, -z'
'-x+y, y, -z'
'x, x-y, -z'
'-x, -y, -z'
'y, -x+y, -z'
'x-y, x, -z'
'x, y, -z-1/2'
'-y, x-y, -z-1/2'
'-x+y, -x, -z-1/2'
'-y, -x, z-1/2'
'-x+y, y, z-1/2'
'x, x-y, z-1/2'
'y, x, z'
'x-y, -y, z'
'-x, -x+y, z'

loop_
_atom_site_label
_atom_site_type_symbol
_atom_site_fract_x
_atom_site_fract_y
_atom_site_fract_z
_atom_site_U_iso_or_equiv
_atom_site_adp_type
_atom_site_occupancy
_atom_site_symmetry_multiplicity
_atom_site_calc_flag
_atom_site_refinement_flags
B1 B 0.3333 0.6667 0.919(3) 1.04(11) Uiso 0.50 3 d SPDU
C1 C 0.0000 0.3342(15) 0.7500 0.094(10) Uiso 1 4 d SDU
C2 C 0.070(2) 0.4100(16) 0.832(4) 0.117(12) Uiso 0.50 1 d PDU
H2 H 0.1189 0.4040 0.8882 0.140 Uiso 0.50 1 d PR
C3 C 0.068(2) 0.4927(19) 0.836(4) 0.124(13) Uiso 0.50 1 d PDU
H3 H 0.1153 0.5468 0.8966 0.148 Uiso 0.50 1 d PR
C4 C 0.0000 0.500(2) 0.7500 0.114(12) Uiso 1 4 d SDU
C7 C 0.0000 0.1921(11) 0.882(2) 0.058(5) Uani 1 2 d S
H7 H 0.0000 0.2093 0.9943 0.070 Uiso 1 2 calc SR
C9 C 0.081(2) 0.680(2) 0.7500 0.185(15) Uiso 1 2 d SDU
H9 H 0.1459 0.6943 0.7500 0.222 Uiso 1 2 calc SR
Cd1 Cd 0.0000 0.0000 1.0000 0.0303(8) Uiso 1 12 d S
F1 F 0.2905(9) 0.5810(18) 1.0000 1.03(11) Uiso 1 2 d SDU
F2 F 0.3333 0.6667 0.7500 1.05(11) Uiso 1 6 d SDU
N2 N 0.0000 0.1179(7) 0.8348(14) 0.043(3) Uani 1 2 d S
N3 N 0.0000 0.2442(12) 0.7500 0.073(7) Uani 1 4 d SD
N4 N 0.0000 0.590(3) 0.7500 0.173(15) Uiso 1 4 d SDU
N5 N 0.0487(7) 0.741(2) 0.7500 0.179(13) Uiso 1 2 d SDU

loop_
_atom_site_aniso_label
_atom_site_aniso_U_11
_atom_site_aniso_U_22
_atom_site_aniso_U_33
_atom_site_aniso_U_23
_atom_site_aniso_U_13
_atom_site_aniso_U_12
C7 0.085(13) 0.062(8) 0.035(7) -0.002(7) 0.000 0.043(7)
N2 0.060(8) 0.032(4) 0.045(6) -0.001(5) 0.000 0.030(4)
N3 0.14(2) 0.067(9) 0.036(10) 0.000 0.000 0.069(11)

loop_
_atom_type_symbol
_atom_type_description
_atom_type_scat_dispersion_real
_atom_type_scat_dispersion_imag
_atom_type_scat_source
C C 0.0033 0.0016 'International Tables Vol C Tables 4.2.6.8 and 6.1.1.4'
H H 0.0000 0.0000 'International Tables Vol C Tables 4.2.6.8 and 6.1.1.4'
B B 0.0013 0.0007 'International Tables Vol C Tables 4.2.6.8 and 6.1.1.4'
N N 0.0061 0.0033 'International Tables Vol C Tables 4.2.6.8 and 6.1.1.4'
Cd Cd -0.8075 1.2024 'International Tables Vol C Tables 4.2.6.8 and 6.1.1.4'
F F 0.0171 0.0103 'International Tables Vol C Tables 4.2.6.8 and 6.1.1.4'

loop_
_geom_angle_atom_site_label_1
_geom_angle_atom_site_label_2
_geom_angle_atom_site_label_3
_geom_angle
_geom_angle_site_symmetry_1
_geom_angle_site_symmetry_3
B1 B1 F2 179.996(3) 10_667 .
B1 B1 F1 61.5(11) 10_667 3_565
F2 B1 F1 118.5(11) . 3_565
B1 B1 F1 61.5(11) 10_667 2_665
F2 B1 F1 118.5(11) . 2_665
F1 B1 F1 99.1(14) 3_565 2_665
B1 B1 F1 61.5(11) 10_667 .
F2 B1 F1 118.5(11) . .
F1 B1 F1 99.1(14) 3_565 .
F1 B1 F1 99.1(14) 2_665 .
C2 C1 C2 122(3) . 9_556
C2 C1 C2 58(3) . 16_557
C2 C1 C2 93(3) 9_556 16_557
C2 C1 C2 93(3) . 24
C2 C1 C2 58(3) 9_556 24
C2 C1 C2 122(3) 16_557 24
C2 C1 N3 119.2(14) . .
C2 C1 N3 119.2(14) 9_556 .
C2 C1 N3 119.2(14) 16_557 .
C2 C1 N3 119.2(14) 24 .
C2 C2 C1 60.9(16) 16_557 .
C2 C2 C3 91.6(19) 16_557 .
C1 C2 C3 119.0(17) . .
C2 C2 C3 45.0(9) 16_557 16_557
C1 C2 C3 89.4(18) . 16_557
C3 C2 C3 47(2) . 16_557
C2 C2 C2 90.001(8) 16_557 24
C1 C2 C2 43.6(15) . 24
C3 C2 C2 88.8(15) . 24
C3 C2 C2 89.2(10) 16_557 24
C2 C2 H2 118.3 16_557 .
C1 C2 H2 119.9 . .
C3 C2 H2 121.0 . .
C3 C2 H2 135.1 16_557 .
C2 C2 H2 135.7 24 .
C4 C3 C2 119.3(18) . .
C4 C3 C3 59.0(15) . 16_557
C2 C3 C3 88.4(19) . 16_557
C4 C3 C3 45.2(16) . 24
C2 C3 C3 91.2(15) . 24
C3 C3 C3 90.000(7) 16_557 24
C4 C3 C2 89.6(18) . 16_557
C2 C3 C2 43(2) . 16_557
C3 C3 C2 45.0(9) 16_557 16_557
C3 C3 C2 90.8(10) 24 16_557
C4 C3 H3 119.9 . .
C2 C3 H3 120.8 . .
C3 C3 H3 120.5 16_557 .
C3 C3 H3 133.9 24 .
C2 C3 H3 135.3 16_557 .
C3 C4 C3 62(3) 9_556 24
C3 C4 C3 90(3) 9_556 16_557
C3 C4 C3 121(3) 24 16_557
C3 C4 C3 121(3) 9_556 .
C3 C4 C3 90(3) 24 .
C3 C4 C3 62(3) 16_557 .
C3 C4 N4 119.3(15) 9_556 .
C3 C4 N4 119.3(15) 24 .
C3 C4 N4 119.3(14) 16_557 .
C3 C4 N4 119.3(14) . .
N2 C7 N3 110.9(14) . .
N2 C7 H7 124.5 . .
N3 C7 H7 124.5 . .
N5 C9 N4 105(4) . .
N5 C9 H9 127.7 . .
N4 C9 H9 127.7 . .
N2 Cd1 N2 89.5(4) . 14_557
N2 Cd1 N2 90.5(4) . 2
N2 Cd1 N2 180.000(1) 14_557 2
N2 Cd1 N2 89.5(4) . 15_557
N2 Cd1 N2 90.5(4) 14_557 15_557
N2 Cd1 N2 89.5(4) 2 15_557
N2 Cd1 N2 180.0(5) . 13_557
N2 Cd1 N2 90.5(4) 14_557 13_557
N2 Cd1 N2 89.5(4) 2 13_557
N2 Cd1 N2 90.5(4) 15_557 13_557
N2 Cd1 N2 90.5(4) . 3
N2 Cd1 N2 89.5(4) 14_557 3
N2 Cd1 N2 90.5(4) 2 3
N2 Cd1 N2 180.000(1) 15_557 3
N2 Cd1 N2 89.5(4) 13_557 3
B1 F1 B1 57(2) 10_667 .
B1 F2 B1 179.92(1) 16_557 .
C7 N2 N2 107.5(9) . 16_557
C7 N2 Cd1 127.6(10) . .
N2 N2 Cd1 124.9(3) 16_557 .
C7 N3 C7 103.1(19) 16_557 .
C7 N3 C1 128.4(10) 16_557 .
C7 N3 C1 128.4(10) . .
C9 N4 C9 111(4) 9_556 .
C9 N4 C4 125(2) 9_556 .
C9 N4 C4 125(2) . .
C9 N5 N5 110.1(16) . 9_556

loop_
_geom_bond_atom_site_label_1
_geom_bond_atom_site_label_2
_geom_bond_distance
_geom_bond_site_symmetry_2
B1 B1 1.31(4) 10_667
B1 F2 1.36(2) .
B1 F1 1.37(2) 3_565
B1 F1 1.37(2) 2_665
B1 F1 1.37(2) .
C1 C2 1.35(2) .
C1 C2 1.35(2) 9_556
C1 C2 1.35(2) 16_557
C1 C2 1.35(2) 24
C1 N3 1.460(18) .
C2 C2 1.32(7) 16_557
C2 C3 1.36(2) .
C2 H2 0.9601 .
C3 C4 1.35(2) .
C3 C3 1.39(7) 16_557
C3 H3 0.9599 .
C4 C3 1.35(2) 9_556
C4 C3 1.35(2) 24
C4 C3 1.35(2) 16_557
C4 N4 1.472(19) .
C7 N2 1.26(2) .
C7 N3 1.36(2) .
C7 H7 0.9500 .
C9 N5 1.335(19) .
C9 N4 1.389(19) .
C9 H9 0.9500 .
Cd1 N2 2.331(11) .
Cd1 N2 2.331(11) 14_557
Cd1 N2 2.331(11) 2
Cd1 N2 2.331(11) 15_557
Cd1 N2 2.331(11) 13_557
Cd1 N2 2.331(11) 3
F1 B1 1.37(2) 10_667
F2 B1 1.36(2) 16_557
N2 N2 1.37(2) 16_557
N3 C7 1.36(2) 16_557
N4 C9 1.389(19) 9_556
N5 N5 1.366(19) 9_556
